data_4115545
loop_
_publ_author_name
'Dongwhan Lee'
'Stephen J. Lippard'

_publ_section_title
;
 Oxidative N-Dealkylation of a Carboxylate-Bridged Diiron(II) Precursor
 Complex by Reaction with O2 Affords the Elusive {Fe2(\m-OH)2(\m-O2CR)}3+
 Core of Soluble Methane Monooxygenase Hydroxylase
;
_journal_name_full 'Journal of the American Chemical Society'
_journal_page_first 4611
_journal_page_last 4612
_journal_paper_doi 10.1021/ja0100930
_journal_volume 123
_journal_year 2001
_chemical_formula_sum 'C123.5 H109 Cl2 Fe2 N4 O10'
_chemical_formula_weight 1991.75
_chemical_name_common '[Fe2(m-OH)2(m-O2CArTol)(O2CArTol)3(N-Bnen)(N,N-Bn2en)]'
_chemical_name_systematic
; 
 ? 
;
_space_group_IT_number 2
_symmetry_cell_setting triclinic
_symmetry_space_group_name_Hall '-P 1'
_symmetry_space_group_name_H-M 'P -1'
_atom_sites_solution_hydrogens geom
_atom_sites_solution_primary direct
_atom_sites_solution_secondary difmap
_audit_creation_method SHELXL-97
_cell_angle_alpha 95.570(2)
_cell_angle_beta 108.017(2)
_cell_angle_gamma 104.939(2)
_cell_formula_units_Z 2
_cell_length_a 15.0043(18)
_cell_length_b 16.907(2)
_cell_length_c 24.019(3)
_cell_measurement_temperature 188(2)
_cell_volume 5493.9(12)
_computing_cell_refinement 'Bruker SMART'
_computing_data_collection 'Bruker SMART'
_computing_data_reduction 'Bruker SHELXTL'
_computing_molecular_graphics 'Bruker SHELXTL'
_computing_publication_material 'Bruker SHELXTL'
_computing_structure_refinement 'SHELXL-97 (Sheldrick, 1997)'
_computing_structure_solution 'SHELXS-97 (Sheldrick, 1990)'
_diffrn_ambient_temperature 188(2)
_diffrn_measured_fraction_theta_full 0.898
_diffrn_measured_fraction_theta_max 0.898
_diffrn_measurement_device_type 'CCD area detector'
_diffrn_measurement_method 'phi and omega scans'
_diffrn_radiation_monochromator graphite
_diffrn_radiation_source 'fine-focus sealed tube'
_diffrn_radiation_type MoK\a
_diffrn_radiation_wavelength 0.71073
_diffrn_reflns_av_R_equivalents 0.0238
_diffrn_reflns_av_sigmaI/netI 0.0412
_diffrn_reflns_limit_h_max 19
_diffrn_reflns_limit_h_min -19
_diffrn_reflns_limit_k_max 22
_diffrn_reflns_limit_k_min -22
_diffrn_reflns_limit_l_max 31
_diffrn_reflns_limit_l_min -30
_diffrn_reflns_number 48676
_diffrn_reflns_theta_full 28.26
_diffrn_reflns_theta_max 28.26
_diffrn_reflns_theta_min 1.64
_exptl_absorpt_coefficient_mu 0.372
_exptl_absorpt_correction_T_max 1.000000
_exptl_absorpt_correction_T_min 0.932736
_exptl_absorpt_correction_type SADABS
_exptl_crystal_colour yellow
_exptl_crystal_density_diffrn 1.204
_exptl_crystal_description block
_exptl_crystal_F_000 2088
_exptl_crystal_size_max 0.2
_exptl_crystal_size_mid 0.2
_exptl_crystal_size_min 0.3
_refine_diff_density_max 0.866
_refine_diff_density_min -0.905
_refine_diff_density_rms 0.066
_refine_ls_extinction_method none
_refine_ls_goodness_of_fit_ref 0.977
_refine_ls_hydrogen_treatment mixed
_refine_ls_matrix_type full
_refine_ls_number_parameters 1241
_refine_ls_number_reflns 24430
_refine_ls_number_restraints 8
_refine_ls_restrained_S_all 0.982
_refine_ls_R_factor_all 0.0845
_refine_ls_R_factor_gt 0.0546
_refine_ls_shift/su_max 0.079
_refine_ls_shift/su_mean 0.002
_refine_ls_structure_factor_coef Fsqd
_refine_ls_weighting_details 'calc w=1/[\s^2^(Fo^2^)+(0.1091P)^2^+2.9076P] where P=(Fo^2^+2Fc^2^)/3'
_refine_ls_weighting_scheme calc
_refine_ls_wR_factor_gt 0.1570
_refine_ls_wR_factor_ref 0.1790
_reflns_number_gt 17220
_reflns_number_total 24430
_reflns_threshold_expression >2sigma(I)
_cod_data_source_file ja0100930_4.cif
_cod_data_source_block 5
_cod_original_cell_volume 5493.8(11)
_cod_original_formula_sum 'C123.50 H109 Cl2 Fe2 N4 O10'
_cod_database_code 4115545

loop_
_symmetry_equiv_pos_as_xyz
'x, y, z'
'-x, -y, -z'

loop_
_atom_site_label
_atom_site_type_symbol
_atom_site_fract_x
_atom_site_fract_y
_atom_site_fract_z
_atom_site_U_iso_or_equiv
_atom_site_adp_type
_atom_site_occupancy
_atom_site_symmetry_multiplicity
_atom_site_calc_flag
_atom_site_refinement_flags
Fe1 Fe 0.04352(3) 0.14749(2) 0.365245(15) 0.02493(9) Uani 1 1 d .
Fe2 Fe 0.02315(2) 0.19868(2) 0.247826(15) 0.02433(9) Uani 1 1 d .
N1M N -0.06713(15) 0.26657(13) 0.19914(9) 0.0294(4) Uani 1 1 d .
N1N N 0.00373(17) 0.01377(13) 0.34277(10) 0.0334(5) Uani 1 1 d .
N2M N -0.12144(19) 0.32772(15) 0.08771(10) 0.0405(6) Uani 1 1 d .
N2N N 0.16371(15) 0.12633(13) 0.43414(9) 0.0287(4) Uani 1 1 d .
O1 O -0.06120(12) 0.15599(11) 0.29447(7) 0.0272(4) Uani 1 1 d .
O1A O -0.04003(13) 0.13988(11) 0.41469(8) 0.0327(4) Uani 1 1 d .
O1B O 0.09278(12) 0.27137(10) 0.39598(7) 0.0280(4) Uani 1 1 d .
O1C O -0.04499(13) 0.09762(10) 0.18240(7) 0.0298(4) Uani 1 1 d .
O1D O 0.12380(12) 0.24659(11) 0.21079(7) 0.0287(4) Uani 1 1 d .
O2 O 0.11462(12) 0.15625(10) 0.30710(7) 0.0275(4) Uani 1 1 d .
O2A O 0.03309(15) 0.10727(13) 0.50203(9) 0.0394(4) Uani 1 1 d .
O2B O 0.06943(12) 0.31392(10) 0.30840(7) 0.0267(4) Uani 1 1 d .
O2C O -0.13121(14) 0.00585(12) 0.22244(8) 0.0381(4) Uani 1 1 d .
O2D O 0.26340(14) 0.25526(14) 0.28396(9) 0.0428(5) Uani 1 1 d .
C1A C 0.3044(4) 0.3968(3) 0.6746(2) 0.0973(16) Uani 1 1 d .
H1AA H 0.3174 0.3939 0.7168 0.146 Uiso 1 1 calc R
H1AB H 0.3171 0.4552 0.6700 0.146 Uiso 1 1 calc R
H1AC H 0.3475 0.3724 0.6600 0.146 Uiso 1 1 calc R
C1B C 0.5374(2) 0.3531(2) 0.49616(16) 0.0500(8) Uani 1 1 d .
H1BA H 0.5438 0.3291 0.4593 0.075 Uiso 1 1 calc R
H1BB H 0.5310 0.3107 0.5210 0.075 Uiso 1 1 calc R
H1BC H 0.5959 0.4006 0.5180 0.075 Uiso 1 1 calc R
C1C C 0.2766(3) -0.0934(3) 0.33465(18) 0.0643(10) Uani 1 1 d .
H1CA H 0.2701 -0.1500 0.3428 0.096 Uiso 1 1 calc R
H1CB H 0.2841 -0.0558 0.3706 0.096 Uiso 1 1 calc R
H1CC H 0.3345 -0.0742 0.3230 0.096 Uiso 1 1 calc R
C1D C 0.2467(3) 0.6443(2) 0.36029(17) 0.0621(10) Uani 1 1 d .
H1DA H 0.3084 0.6883 0.3828 0.093 Uiso 1 1 calc R
H1DB H 0.2159 0.6209 0.3880 0.093 Uiso 1 1 calc R
H1DC H 0.2021 0.6679 0.3326 0.093 Uiso 1 1 calc R
C1M C -0.1599(2) 0.22376(17) 0.14924(12) 0.0364(6) Uani 1 1 d .
H1MB H -0.2109 0.1966 0.1653 0.044 Uiso 1 1 calc R
H1MC H -0.1497 0.1798 0.1237 0.044 Uiso 1 1 calc R
C1N C 0.0628(2) -0.01844(16) 0.39199(12) 0.0347(6) Uani 1 1 d .
H1NB H 0.0635 -0.0748 0.3768 0.042 Uiso 1 1 calc R
H1NC H 0.0335 -0.0225 0.4237 0.042 Uiso 1 1 calc R
C2A C 0.1976(3) 0.3486(2) 0.63863(19) 0.0654(10) Uani 1 1 d .
C2B C 0.44724(19) 0.38229(17) 0.48102(13) 0.0365(6) Uani 1 1 d .
C2C C 0.1849(2) -0.0940(2) 0.28417(14) 0.0465(7) Uani 1 1 d .
C2D C 0.2676(3) 0.57637(19) 0.32556(13) 0.0457(7) Uani 1 1 d .
C2M C -0.1953(2) 0.28482(18) 0.11172(13) 0.0405(7) Uani 1 1 d .
H2MA H -0.2570 0.2542 0.0783 0.049 Uiso 1 1 calc R
H2MB H -0.2098 0.3266 0.1366 0.049 Uiso 1 1 calc R
C2N C 0.1665(2) 0.04061(16) 0.41694(12) 0.0346(6) Uani 1 1 d .
H2NA H 0.2053 0.0230 0.4522 0.041 Uiso 1 1 calc R
H2NB H 0.1984 0.0394 0.3866 0.041 Uiso 1 1 calc R
C3A C 0.1355(3) 0.3080(2) 0.66618(17) 0.0614(9) Uani 1 1 d .
H3AA H 0.1594 0.3125 0.7083 0.074 Uiso 1 1 calc R
C3B C 0.4221(2) 0.41936(17) 0.52551(13) 0.0390(6) Uani 1 1 d .
H3BA H 0.4630 0.4275 0.5660 0.047 Uiso 1 1 calc R
C3C C 0.1081(3) -0.1673(2) 0.25641(17) 0.0559(9) Uani 1 1 d .
H3CA H 0.1118 -0.2176 0.2701 0.067 Uiso 1 1 calc R
C3D C 0.3624(3) 0.58276(19) 0.32653(14) 0.0500(8) Uani 1 1 d .
H3DA H 0.4157 0.6293 0.3512 0.060 Uiso 1 1 calc R
C3M C -0.1414(3) 0.4029(2) 0.06811(14) 0.0504(8) Uani 1 1 d .
H3MA H -0.2120 0.3892 0.0439 0.060 Uiso 1 1 calc R
H3MB H -0.1029 0.4219 0.0425 0.060 Uiso 1 1 calc R
C3N C 0.26123(19) 0.19034(18) 0.45112(13) 0.0371(6) Uani 1 1 d .
H3NA H 0.2539 0.2460 0.4609 0.045 Uiso 1 1 calc R
H3NB H 0.2836 0.1899 0.4164 0.045 Uiso 1 1 calc R
C4A C 0.0394(3) 0.2610(2) 0.63367(15) 0.0523(8) Uani 1 1 d .
H4AA H -0.0020 0.2344 0.6537 0.063 Uiso 1 1 calc R
C4B C 0.3385(2) 0.44472(16) 0.51212(12) 0.0352(6) Uani 1 1 d .
H4BA H 0.3236 0.4707 0.5435 0.042 Uiso 1 1 calc R
C4C C 0.0263(3) -0.1681(2) 0.20921(16) 0.0509(8) Uani 1 1 d .
H4CA H -0.0251 -0.2190 0.1908 0.061 Uiso 1 1 calc R
C4D C 0.3802(2) 0.52267(19) 0.29228(14) 0.0446(7) Uani 1 1 d .
H4DA H 0.4459 0.5278 0.2946 0.054 Uiso 1 1 calc R
C4M C -0.1153(3) 0.47306(19) 0.12041(15) 0.0489(8) Uani 1 1 d .
C4N C 0.3390(2) 0.17722(19) 0.50363(15) 0.0437(7) Uani 1 1 d .
C5A C 0.0025(2) 0.25238(17) 0.57151(14) 0.0427(7) Uani 1 1 d .
C5B C 0.27559(18) 0.43271(15) 0.45320(11) 0.0293(5) Uani 1 1 d .
C5C C 0.0184(2) -0.09509(17) 0.18841(13) 0.0382(6) Uani 1 1 d .
C5D C 0.3037(2) 0.45414(17) 0.25417(12) 0.0354(6) Uani 1 1 d .
C5M C -0.1843(3) 0.5073(2) 0.1293(2) 0.0707(11) Uani 1 1 d .
H5MA H -0.2512 0.4850 0.1039 0.085 Uiso 1 1 calc R
C5N C 0.4024(2) 0.1333(2) 0.4959(2) 0.0676(11) Uani 1 1 d .
H5NA H 0.3990 0.1123 0.4569 0.081 Uiso 1 1 calc R
C6A C 0.0642(3) 0.29547(19) 0.54446(16) 0.0502(8) Uani 1 1 d .
H6AA H 0.0403 0.2927 0.5026 0.060 Uiso 1 1 calc R
C6B C 0.30257(19) 0.39798(16) 0.40830(12) 0.0322(5) Uani 1 1 d .
H6BA H 0.2631 0.3915 0.3677 0.039 Uiso 1 1 calc R
C6C C 0.0940(2) -0.02113(17) 0.21758(12) 0.0363(6) Uani 1 1 d .
H6CA H 0.0891 0.0297 0.2052 0.044 Uiso 1 1 calc R
C6D C 0.2096(2) 0.44679(17) 0.25441(13) 0.0367(6) Uani 1 1 d .
H6DA H 0.1563 0.4002 0.2297 0.044 Uiso 1 1 calc R
C6M C -0.1558(4) 0.5763(3) 0.1765(2) 0.0835(14) Uani 1 1 d .
H6MA H -0.2034 0.6005 0.1825 0.100 Uiso 1 1 calc R
C6N C 0.4717(3) 0.1201(3) 0.5463(3) 0.0932(19) Uani 1 1 d .
H6NA H 0.5145 0.0893 0.5416 0.112 Uiso 1 1 calc R
C7A C 0.1592(3) 0.3420(2) 0.57729(19) 0.0620(10) Uani 1 1 d .
H7AA H 0.1999 0.3705 0.5575 0.074 Uiso 1 1 calc R
C7B C 0.38663(19) 0.37281(17) 0.42242(13) 0.0357(6) Uani 1 1 d .
H7BA H 0.4031 0.3485 0.3911 0.043 Uiso 1 1 calc R
C7C C 0.1758(2) -0.02085(19) 0.26430(13) 0.0394(6) Uani 1 1 d .
H7CA H 0.2267 0.0301 0.2832 0.047 Uiso 1 1 calc R
C7D C 0.1921(2) 0.50633(18) 0.29009(14) 0.0429(7) Uani 1 1 d .
H7DA H 0.1273 0.4990 0.2903 0.051 Uiso 1 1 calc R
C7M C -0.0608(4) 0.6074(2) 0.2129(2) 0.0735(12) Uani 1 1 d .
H7MA H -0.0421 0.6533 0.2446 0.088 Uiso 1 1 calc R
C7N C 0.4768(3) 0.1524(4) 0.6029(3) 0.101(2) Uani 1 1 d .
H7NA H 0.5238 0.1439 0.6368 0.122 Uiso 1 1 calc R
C8A C -0.0985(2) 0.19803(18) 0.53620(14) 0.0410(7) Uani 1 1 d .
C8B C 0.18488(19) 0.45865(15) 0.43989(11) 0.0303(5) Uani 1 1 d .
C8C C -0.0657(2) -0.09891(17) 0.13412(13) 0.0379(6) Uani 1 1 d .
C8D C 0.32346(19) 0.39548(17) 0.21260(12) 0.0344(6) Uani 1 1 d .
C8M C 0.0079(4) 0.5740(2) 0.20461(18) 0.0726(12) Uani 1 1 d .
H8MA H 0.0747 0.5966 0.2300 0.087 Uiso 1 1 calc R
C8N C 0.4162(3) 0.1958(3) 0.6105(2) 0.0842(15) Uani 1 1 d .
H8NA H 0.4208 0.2179 0.6495 0.101 Uiso 1 1 calc R
C9A C -0.1780(3) 0.2067(2) 0.55211(17) 0.0531(8) Uani 1 1 d .
H9AA H -0.1664 0.2477 0.5856 0.064 Uiso 1 1 calc R
C9B C 0.1881(2) 0.53367(17) 0.47160(13) 0.0387(6) Uani 1 1 d .
H9BA H 0.2477 0.5666 0.5019 0.046 Uiso 1 1 calc R
C9C C -0.0891(3) -0.1605(2) 0.08408(15) 0.0516(8) Uani 1 1 d .
H9CA H -0.0535 -0.1997 0.0864 0.062 Uiso 1 1 calc R
C9D C 0.3902(2) 0.4296(2) 0.18468(15) 0.0460(7) Uani 1 1 d .
H9DA H 0.4195 0.4883 0.1925 0.055 Uiso 1 1 calc R
C9M C -0.0203(3) 0.5062(2) 0.15847(16) 0.0613(10) Uani 1 1 d .
H9MA H 0.0280 0.4823 0.1533 0.074 Uiso 1 1 calc R
C9N C 0.3472(2) 0.2079(2) 0.56106(16) 0.0583(9) Uani 1 1 d .
H9NA H 0.3044 0.2381 0.5668 0.070 Uiso 1 1 calc R
C10A C -0.2717(3) 0.1578(3) 0.52082(18) 0.0601(9) Uani 1 1 d .
H10A H -0.3242 0.1652 0.5327 0.072 Uiso 1 1 calc R
C10B C 0.1060(2) 0.56096(18) 0.45965(15) 0.0447(7) Uani 1 1 d .
H10B H 0.1094 0.6117 0.4822 0.054 Uiso 1 1 calc R
C10C C -0.1628(3) -0.1651(2) 0.03176(15) 0.0580(9) Uani 1 1 d .
H10C H -0.1768 -0.2070 -0.0018 0.070 Uiso 1 1 calc R
C10D C 0.4139(2) 0.3800(2) 0.14640(16) 0.0511(8) Uani 1 1 d .
H10D H 0.4601 0.4044 0.1286 0.061 Uiso 1 1 calc R
C10M C -0.1159(3) 0.27291(19) 0.03837(14) 0.0486(8) Uani 1 1 d .
H10E H -0.1753 0.2632 0.0028 0.058 Uiso 1 1 calc R
H10F H -0.1144 0.2183 0.0496 0.058 Uiso 1 1 calc R
C11A C -0.2910(2) 0.0975(2) 0.47178(16) 0.0517(8) Uani 1 1 d .
H11A H -0.3566 0.0633 0.4505 0.062 Uiso 1 1 calc R
C11B C 0.0193(2) 0.51481(18) 0.41511(14) 0.0416(7) Uani 1 1 d .
H11B H -0.0364 0.5346 0.4068 0.050 Uiso 1 1 calc R
C11C C -0.2163(3) -0.1100(2) 0.02742(14) 0.0512(8) Uani 1 1 d .
H11C H -0.2659 -0.1130 -0.0094 0.061 Uiso 1 1 calc R
C11D C 0.3705(2) 0.2946(2) 0.13378(14) 0.0455(7) Uani 1 1 d .
H11D H 0.3870 0.2605 0.1071 0.055 Uiso 1 1 calc R
C11M C -0.0262(3) 0.31014(19) 0.02332(14) 0.0491(8) Uani 1 1 d .
C12A C -0.2136(2) 0.08656(19) 0.45334(13) 0.0398(6) Uani 1 1 d .
C12B C 0.0122(2) 0.43936(16) 0.38207(12) 0.0326(5) Uani 1 1 d .
C12C C -0.1982(2) -0.04931(17) 0.07683(12) 0.0387(6) Uani 1 1 d .
C12D C 0.3026(2) 0.25767(17) 0.15967(12) 0.0351(6) Uani 1 1 d .
C12M C 0.0663(3) 0.3283(2) 0.06539(15) 0.0581(9) Uani 1 1 d .
H12A H 0.0731 0.3160 0.1040 0.070 Uiso 1 1 calc R
C13A C -0.1179(2) 0.13735(17) 0.48608(12) 0.0348(6) Uani 1 1 d .
C13B C 0.09547(18) 0.41102(15) 0.39521(11) 0.0278(5) Uani 1 1 d .
C13C C -0.1205(2) -0.04210(16) 0.12964(12) 0.0327(6) Uani 1 1 d .
C13D C 0.27929(18) 0.30834(16) 0.19950(11) 0.0301(5) Uani 1 1 d .
C13M C 0.1488(3) 0.3640(3) 0.05245(19) 0.0696(11) Uani 1 1 d .
H13A H 0.2120 0.3768 0.0822 0.084 Uiso 1 1 calc R
C14A C -0.0336(2) 0.12667(15) 0.46735(12) 0.0310(5) Uani 1 1 d .
C14B C 0.08597(17) 0.32592(15) 0.36353(11) 0.0255(5) Uani 1 1 d .
C14C C -0.09815(18) 0.02487(16) 0.18304(11) 0.0297(5) Uani 1 1 d .
C14D C 0.21809(18) 0.26697(15) 0.23475(11) 0.0286(5) Uani 1 1 d .
C14M C 0.1401(4) 0.3814(3) -0.00394(19) 0.0691(11) Uani 1 1 d .
H14A H 0.1973 0.4067 -0.0127 0.083 Uiso 1 1 calc R
C15A C -0.2344(2) 0.02143(19) 0.40077(14) 0.0406(6) Uani 1 1 d .
C15B C -0.08429(19) 0.39116(17) 0.33536(12) 0.0348(6) Uani 1 1 d .
C15C C -0.2664(2) 0.00243(17) 0.07180(12) 0.0396(6) Uani 1 1 d .
C15D C 0.2621(2) 0.16516(18) 0.14470(13) 0.0403(6) Uani 1 1 d .
C15M C 0.0501(4) 0.3622(2) -0.04634(18) 0.0691(11) Uani 1 1 d .
H15A H 0.0439 0.3730 -0.0852 0.083 Uiso 1 1 calc R
C16A C -0.2985(3) 0.0212(2) 0.34494(16) 0.0561(9) Uani 1 1 d .
H16A H -0.3313 0.0625 0.3402 0.067 Uiso 1 1 calc R
C16B C -0.1279(2) 0.30701(18) 0.33192(13) 0.0384(6) Uani 1 1 d .
H16B H -0.0957 0.2781 0.3597 0.046 Uiso 1 1 calc R
C16C C -0.2876(2) 0.0431(2) 0.02403(14) 0.0500(8) Uani 1 1 d .
H16C H -0.2535 0.0424 -0.0033 0.060 Uiso 1 1 calc R
C16D C 0.3278(3) 0.1182(2) 0.15687(18) 0.0580(9) Uani 1 1 d .
H16D H 0.3959 0.1454 0.1777 0.070 Uiso 1 1 calc R
C16M C -0.0342(3) 0.3264(2) -0.03298(15) 0.0590(9) Uani 1 1 d .
H16E H -0.0974 0.3132 -0.0629 0.071 Uiso 1 1 calc R
C17A C -0.3153(3) -0.0379(3) 0.29638(17) 0.0658(10) Uani 1 1 d .
H17A H -0.3594 -0.0365 0.2586 0.079 Uiso 1 1 calc R
C17B C -0.2187(2) 0.2646(2) 0.28810(15) 0.0480(8) Uani 1 1 d .
H17B H -0.2467 0.2067 0.2858 0.058 Uiso 1 1 calc R
C17C C -0.3579(3) 0.0847(2) 0.01568(16) 0.0600(10) Uani 1 1 d .
H17C H -0.3706 0.1126 -0.0171 0.072 Uiso 1 1 calc R
C17D C 0.2941(3) 0.0322(2) 0.1388(2) 0.0707(11) Uani 1 1 d .
H17D H 0.3398 0.0013 0.1478 0.085 Uiso 1 1 calc R
C18A C -0.2693(3) -0.0994(2) 0.30116(17) 0.0602(9) Uani 1 1 d .
C18B C -0.2688(2) 0.3051(2) 0.24793(15) 0.0536(9) Uani 1 1 d .
C18C C -0.4100(2) 0.0863(2) 0.05431(17) 0.0576(9) Uani 1 1 d .
C18D C 0.1974(3) -0.0092(2) 0.10834(19) 0.0659(11) Uani 1 1 d .
C19A C -0.2062(2) -0.1000(2) 0.35735(16) 0.0513(8) Uani 1 1 d .
H19A H -0.1747 -0.1422 0.3621 0.062 Uiso 1 1 calc R
C19B C -0.2252(2) 0.3892(3) 0.25152(15) 0.0548(9) Uani 1 1 d .
H19B H -0.2582 0.4182 0.2241 0.066 Uiso 1 1 calc R
C19C C -0.3886(2) 0.0459(2) 0.10173(17) 0.0544(9) Uani 1 1 d .
H19C H -0.4231 0.0463 0.1289 0.065 Uiso 1 1 calc R
C19D C 0.1316(3) 0.0370(2) 0.09619(16) 0.0616(10) Uani 1 1 d .
H19D H 0.0638 0.0092 0.0749 0.074 Uiso 1 1 calc R
C20A C -0.1885(2) -0.04064(18) 0.40610(15) 0.0430(7) Uani 1 1 d .
H20A H -0.1445 -0.0421 0.4439 0.052 Uiso 1 1 calc R
C20B C -0.1343(2) 0.4319(2) 0.29448(14) 0.0450(7) Uani 1 1 d .
H20B H -0.1057 0.4895 0.2961 0.054 Uiso 1 1 calc R
C20C C -0.3177(2) 0.0047(2) 0.11068(14) 0.0467(7) Uani 1 1 d .
H20C H -0.3044 -0.0223 0.1439 0.056 Uiso 1 1 calc R
C20D C 0.1635(3) 0.1236(2) 0.11482(14) 0.0489(8) Uani 1 1 d .
H20D H 0.1173 0.1540 0.1069 0.059 Uiso 1 1 calc R
C21A C -0.2856(4) -0.1633(3) 0.2475(2) 0.0833(14) Uani 1 1 d .
H21A H -0.2465 -0.2010 0.2598 0.125 Uiso 1 1 calc R
H21B H -0.2655 -0.1349 0.2177 0.125 Uiso 1 1 calc R
H21C H -0.3555 -0.1956 0.2302 0.125 Uiso 1 1 calc R
C21B C -0.3695(3) 0.2601(3) 0.20149(19) 0.0784(14) Uani 1 1 d .
H21D H -0.3892 0.2015 0.2052 0.118 Uiso 1 1 calc R
H21E H -0.3667 0.2634 0.1615 0.118 Uiso 1 1 calc R
H21F H -0.4176 0.2864 0.2077 0.118 Uiso 1 1 calc R
C21C C -0.4877(3) 0.1304(3) 0.0442(2) 0.0826(15) Uani 1 1 d .
H21G H -0.5170 0.1247 0.0754 0.124 Uiso 1 1 calc R
H21H H -0.5390 0.1055 0.0051 0.124 Uiso 1 1 calc R
H21I H -0.4577 0.1897 0.0455 0.124 Uiso 1 1 calc R
C21D C 0.1616(4) -0.1034(2) 0.0897(3) 0.0948(18) Uani 1 1 d .
H21J H 0.0905 -0.1219 0.0679 0.142 Uiso 1 1 calc R
H21K H 0.1758 -0.1286 0.1252 0.142 Uiso 1 1 calc R
H21L H 0.1954 -0.1206 0.0639 0.142 Uiso 1 1 calc R
Cl1 Cl 0.47019(17) 0.11767(14) 0.34096(11) 0.1641(9) Uani 1 1 d .
C1S C 0.5384(3) 0.2194(3) 0.34711(19) 0.0736(11) Uani 1 1 d .
C2S C 0.6363(3) 0.2448(3) 0.38196(18) 0.0703(12) Uani 1 1 d .
H2SA H 0.6655 0.2074 0.4023 0.084 Uiso 1 1 calc R
C3S C 0.6911(4) 0.3257(4) 0.3866(2) 0.0804(13) Uani 1 1 d .
H3SA H 0.7588 0.3433 0.4107 0.096 Uiso 1 1 calc R
C4S C 0.6542(5) 0.3798(4) 0.3595(3) 0.0996(17) Uani 1 1 d .
H4SA H 0.6947 0.4352 0.3641 0.120 Uiso 1 1 calc R
C5S C 0.5608(6) 0.3570(4) 0.3258(3) 0.1004(19) Uani 1 1 d .
H5SA H 0.5359 0.3968 0.3059 0.121 Uiso 1 1 calc R
C6S C 0.4971(3) 0.2782(4) 0.31771(18) 0.0895(18) Uani 1 1 d .
H6SA H 0.4295 0.2637 0.2939 0.107 Uiso 1 1 calc R
Cl10 Cl 0.4553(3) 0.8609(3) 0.13688(17) 0.1560(15) Uiso 0.50 1 d P
C11S C 0.3846(3) 0.7726(3) 0.14839(17) 0.108(4) Uiso 0.50 1 d PR
C12S C 0.3607(3) 0.7840(3) 0.19947(17) 0.281(17) Uiso 0.50 1 d PR
C13S C 0.2987(3) 0.7179(3) 0.21271(17) 0.31(2) Uiso 0.50 1 d PR
C14S C 0.2606(3) 0.6403(3) 0.17488(17) 0.134(6) Uiso 0.50 1 d PR
C15S C 0.2844(3) 0.6289(3) 0.12381(17) 0.152(6) Uiso 0.50 1 d PR
C16S C 0.3464(3) 0.6950(3) 0.11056(17) 0.130(5) Uiso 0.50 1 d PR
H1Z H 0.1469 0.1222 0.4665 0.032(7) Uiso 1 1 d R
H1W H -0.0291 0.3065 0.1858 0.049(9) Uiso 1 1 d R
H2W H -0.0780 0.2992 0.2247 0.045(9) Uiso 1 1 d R
H1Y H 0.0192 0.0004 0.3075 0.096(15) Uiso 1 1 d R
H2Y H -0.0590 -0.0126 0.3292 0.062(11) Uiso 1 1 d R
H2X H 0.1798 0.1796 0.3098 0.059(10) Uiso 1 1 d R
H1X H -0.0937 0.1128 0.2754 0.068(13) Uiso 1 1 d R
C11T C 0.2326(16) 0.5771(13) 0.1205(9) 0.175(7) Uiso 0.50 1 d PD
C15T C 0.4048(16) 0.8697(14) 0.2188(10) 0.191(8) Uiso 0.50 1 d PD
C14T C 0.418(2) 0.7857(15) 0.2170(12) 0.214(9) Uiso 0.50 1 d PD
C13T C 0.309(2) 0.739(2) 0.190(2) 0.33(2) Uiso 0.50 1 d PD
C12T C 0.296(3) 0.6467(19) 0.1752(13) 0.268(15) Uiso 0.50 1 d PD
Cl21 Cl 0.4008(5) 0.4046(5) 0.8282(3) 0.122(2) Uiso 0.25 1 d PD
Cl20 Cl 0.5665(4) 0.3703(3) 1.0489(2) 0.1065(17) Uiso 0.25 1 d PD
C21S C 0.4967(4) 0.3628(3) 0.9855(2) 0.139(5) Uiso 0.50 1 d PRD
C22S C 0.4091(4) 0.2981(3) 0.9683(2) 0.121(4) Uiso 0.50 1 d PR
C23S C 0.3412(4) 0.2829(3) 0.9110(2) 0.160(6) Uiso 0.50 1 d PR
C24S C 0.3609(4) 0.3325(3) 0.8707(2) 0.221(10) Uiso 0.50 1 d PR
C25S C 0.4486(4) 0.3972(3) 0.8878(2) 0.137(5) Uiso 0.50 1 d PRD
C26S C 0.5165(4) 0.4123(3) 0.9452(2) 0.169(7) Uiso 0.50 1 d PR

loop_
_atom_site_aniso_label
_atom_site_aniso_U_11
_atom_site_aniso_U_22
_atom_site_aniso_U_33
_atom_site_aniso_U_23
_atom_site_aniso_U_13
_atom_site_aniso_U_12
Fe1 0.03164(18) 0.02121(17) 0.02277(17) 0.00641(13) 0.01024(14) 0.00768(14)
Fe2 0.02913(17) 0.02165(17) 0.02132(17) 0.00498(13) 0.00816(13) 0.00669(13)
N1M 0.0331(11) 0.0262(11) 0.0261(10) 0.0053(9) 0.0073(9) 0.0082(9)
N1N 0.0423(13) 0.0249(11) 0.0301(11) 0.0058(9) 0.0102(10) 0.0081(9)
N2M 0.0564(15) 0.0323(12) 0.0305(12) 0.0055(10) 0.0087(11) 0.0177(11)
N2N 0.0347(11) 0.0261(11) 0.0285(11) 0.0098(8) 0.0141(9) 0.0089(9)
O1 0.0299(8) 0.0253(9) 0.0249(8) 0.0045(7) 0.0093(7) 0.0064(7)
O1A 0.0373(10) 0.0357(10) 0.0297(9) 0.0109(8) 0.0161(8) 0.0117(8)
O1B 0.0346(9) 0.0230(8) 0.0244(8) 0.0046(7) 0.0085(7) 0.0074(7)
O1C 0.0369(9) 0.0229(9) 0.0252(8) 0.0027(7) 0.0087(7) 0.0051(7)
O1D 0.0291(8) 0.0294(9) 0.0260(8) 0.0056(7) 0.0095(7) 0.0064(7)
O2 0.0316(9) 0.0287(9) 0.0264(8) 0.0101(7) 0.0118(7) 0.0124(7)
O2A 0.0517(12) 0.0455(11) 0.0360(10) 0.0189(9) 0.0220(9) 0.0275(10)
O2B 0.0312(8) 0.0228(8) 0.0235(8) 0.0032(7) 0.0075(7) 0.0070(7)
O2C 0.0469(11) 0.0308(10) 0.0301(10) 0.0039(8) 0.0153(8) -0.0004(8)
O2D 0.0348(10) 0.0585(13) 0.0330(10) 0.0167(9) 0.0106(8) 0.0093(9)
C1A 0.088(3) 0.078(3) 0.094(4) -0.003(3) 0.023(3) -0.009(3)
C1B 0.0323(14) 0.0478(18) 0.066(2) 0.0154(16) 0.0115(14) 0.0111(13)
C1C 0.064(2) 0.070(2) 0.064(2) 0.023(2) 0.0125(18) 0.037(2)
C1D 0.095(3) 0.0468(19) 0.054(2) 0.0059(16) 0.028(2) 0.035(2)
C1M 0.0379(14) 0.0292(13) 0.0340(14) 0.0046(11) 0.0039(11) 0.0075(11)
C1N 0.0475(15) 0.0251(13) 0.0341(14) 0.0105(11) 0.0148(12) 0.0127(11)
C2A 0.073(2) 0.0410(19) 0.073(3) -0.0019(18) 0.027(2) 0.0050(17)
C2B 0.0284(12) 0.0289(13) 0.0463(16) 0.0061(12) 0.0105(11) 0.0024(10)
C2C 0.0509(17) 0.0536(19) 0.0454(17) 0.0163(14) 0.0196(14) 0.0272(15)
C2D 0.071(2) 0.0348(15) 0.0376(15) 0.0100(12) 0.0209(15) 0.0230(15)
C2M 0.0418(15) 0.0359(15) 0.0354(14) 0.0038(12) 0.0016(12) 0.0134(12)
C2N 0.0427(14) 0.0316(14) 0.0357(14) 0.0102(11) 0.0157(12) 0.0179(12)
C3A 0.080(3) 0.047(2) 0.050(2) -0.0064(16) 0.0247(19) 0.0107(18)
C3B 0.0364(14) 0.0346(15) 0.0344(14) 0.0057(12) 0.0034(11) 0.0024(11)
C3C 0.063(2) 0.0444(18) 0.069(2) 0.0261(17) 0.0243(18) 0.0250(16)
C3D 0.060(2) 0.0337(16) 0.0444(17) 0.0006(13) 0.0087(15) 0.0095(14)
C3M 0.074(2) 0.0412(17) 0.0376(16) 0.0126(13) 0.0113(15) 0.0274(16)
C3N 0.0321(13) 0.0357(15) 0.0412(15) 0.0142(12) 0.0112(11) 0.0058(11)
C4A 0.076(2) 0.0407(17) 0.0477(18) 0.0008(14) 0.0374(17) 0.0143(16)
C4B 0.0386(14) 0.0289(13) 0.0316(13) 0.0003(11) 0.0099(11) 0.0043(11)
C4C 0.0554(19) 0.0341(16) 0.061(2) 0.0123(14) 0.0157(16) 0.0137(14)
C4D 0.0421(16) 0.0378(16) 0.0467(17) 0.0032(13) 0.0116(13) 0.0065(13)
C4M 0.075(2) 0.0337(15) 0.0461(17) 0.0164(13) 0.0237(16) 0.0234(15)
C4N 0.0280(13) 0.0386(16) 0.061(2) 0.0223(14) 0.0119(13) 0.0042(11)
C5A 0.0617(19) 0.0263(14) 0.0512(17) 0.0051(12) 0.0328(15) 0.0168(13)
C5B 0.0337(12) 0.0205(11) 0.0299(12) 0.0027(10) 0.0099(10) 0.0042(10)
C5C 0.0467(16) 0.0331(14) 0.0387(15) 0.0061(12) 0.0185(13) 0.0147(12)
C5D 0.0428(15) 0.0283(13) 0.0356(14) 0.0083(11) 0.0158(12) 0.0080(11)
C5M 0.078(3) 0.052(2) 0.084(3) 0.007(2) 0.034(2) 0.018(2)
C5N 0.0355(17) 0.057(2) 0.111(3) 0.024(2) 0.0242(19) 0.0133(16)
C6A 0.070(2) 0.0359(16) 0.0561(19) 0.0123(14) 0.0375(17) 0.0160(15)
C6B 0.0323(13) 0.0285(13) 0.0314(13) 0.0028(10) 0.0101(10) 0.0044(10)
C6C 0.0453(15) 0.0326(14) 0.0355(14) 0.0065(11) 0.0164(12) 0.0164(12)
C6D 0.0437(15) 0.0279(13) 0.0399(15) 0.0106(11) 0.0173(12) 0.0081(11)
C6M 0.109(4) 0.057(3) 0.099(4) 0.001(2) 0.059(3) 0.027(3)
C6N 0.0344(19) 0.067(3) 0.176(6) 0.053(3) 0.022(3) 0.0188(18)
C7A 0.070(2) 0.0433(19) 0.075(3) 0.0089(18) 0.040(2) 0.0040(17)
C7B 0.0338(13) 0.0321(14) 0.0403(15) 0.0035(11) 0.0158(11) 0.0061(11)
C7C 0.0433(15) 0.0404(16) 0.0373(15) 0.0054(12) 0.0158(12) 0.0161(13)
C7D 0.0547(17) 0.0350(15) 0.0497(17) 0.0150(13) 0.0266(14) 0.0186(13)
C7M 0.111(4) 0.044(2) 0.064(3) 0.0059(18) 0.036(3) 0.016(2)
C7N 0.043(2) 0.108(4) 0.128(5) 0.073(4) -0.005(3) 0.005(2)
C8A 0.0584(18) 0.0353(15) 0.0477(17) 0.0175(13) 0.0332(15) 0.0235(14)
C8B 0.0351(13) 0.0247(12) 0.0307(13) 0.0050(10) 0.0135(10) 0.0062(10)
C8C 0.0433(15) 0.0267(13) 0.0390(15) 0.0023(11) 0.0123(12) 0.0072(11)
C8D 0.0352(13) 0.0339(14) 0.0338(14) 0.0083(11) 0.0131(11) 0.0082(11)
C8M 0.096(3) 0.044(2) 0.060(2) 0.0070(18) 0.006(2) 0.020(2)
C8N 0.046(2) 0.116(4) 0.067(3) 0.045(3) -0.0007(18) 0.000(2)
C9A 0.066(2) 0.0519(19) 0.063(2) 0.0158(16) 0.0413(18) 0.0298(17)
C9B 0.0397(14) 0.0292(14) 0.0405(15) -0.0039(11) 0.0119(12) 0.0058(11)
C9C 0.064(2) 0.0356(16) 0.0512(19) -0.0054(14) 0.0161(16) 0.0173(15)
C9D 0.0464(16) 0.0374(16) 0.0549(19) 0.0095(14) 0.0251(15) 0.0044(13)
C9M 0.082(3) 0.0429(19) 0.053(2) 0.0068(16) 0.0089(19) 0.0275(18)
C9N 0.0380(16) 0.072(2) 0.052(2) 0.0232(18) 0.0063(14) 0.0027(16)
C10A 0.060(2) 0.075(3) 0.074(2) 0.028(2) 0.044(2) 0.037(2)
C10B 0.0496(17) 0.0273(14) 0.0550(18) -0.0058(13) 0.0180(14) 0.0131(13)
C10C 0.070(2) 0.0478(19) 0.0422(18) -0.0157(15) 0.0089(16) 0.0172(17)
C10D 0.0506(18) 0.0526(19) 0.059(2) 0.0148(16) 0.0354(16) 0.0097(15)
C10M 0.068(2) 0.0366(16) 0.0365(16) 0.0003(13) 0.0130(15) 0.0165(15)
C11A 0.0429(17) 0.062(2) 0.065(2) 0.0302(18) 0.0273(16) 0.0228(15)
C11B 0.0429(15) 0.0336(15) 0.0521(17) 0.0038(13) 0.0173(13) 0.0185(12)
C11C 0.061(2) 0.0427(17) 0.0340(16) -0.0072(13) 0.0029(14) 0.0108(15)
C11D 0.0503(17) 0.0497(18) 0.0461(17) 0.0092(14) 0.0293(14) 0.0157(14)
C11M 0.080(2) 0.0358(16) 0.0367(16) 0.0067(13) 0.0202(16) 0.0264(16)
C12A 0.0447(15) 0.0421(16) 0.0448(16) 0.0242(13) 0.0222(13) 0.0197(13)
C12B 0.0382(14) 0.0270(13) 0.0356(14) 0.0060(11) 0.0162(11) 0.0106(11)
C12C 0.0416(15) 0.0330(14) 0.0320(14) -0.0017(11) 0.0073(12) 0.0052(12)
C12D 0.0390(14) 0.0352(14) 0.0327(14) 0.0063(11) 0.0158(11) 0.0100(11)
C12M 0.078(2) 0.072(2) 0.0404(17) 0.0194(17) 0.0261(17) 0.039(2)
C13A 0.0452(15) 0.0343(14) 0.0391(14) 0.0194(12) 0.0237(12) 0.0200(12)
C13B 0.0352(13) 0.0227(12) 0.0268(12) 0.0053(9) 0.0134(10) 0.0075(10)
C13C 0.0386(14) 0.0253(12) 0.0297(13) 0.0015(10) 0.0114(11) 0.0039(11)
C13D 0.0291(12) 0.0332(13) 0.0277(12) 0.0069(10) 0.0103(10) 0.0084(10)
C13M 0.079(3) 0.083(3) 0.061(2) 0.023(2) 0.030(2) 0.038(2)
C14A 0.0413(14) 0.0248(12) 0.0325(13) 0.0084(10) 0.0182(11) 0.0120(11)
C14B 0.0247(11) 0.0238(12) 0.0268(12) 0.0042(9) 0.0078(9) 0.0072(9)
C14C 0.0321(12) 0.0271(13) 0.0249(12) 0.0020(10) 0.0045(10) 0.0085(10)
C14D 0.0325(12) 0.0257(12) 0.0271(12) 0.0035(10) 0.0117(10) 0.0069(10)
C14M 0.091(3) 0.061(2) 0.071(3) 0.023(2) 0.041(2) 0.028(2)
C15A 0.0373(14) 0.0431(16) 0.0458(16) 0.0198(13) 0.0175(12) 0.0118(12)
C15B 0.0321(13) 0.0371(15) 0.0376(14) 0.0033(11) 0.0150(11) 0.0125(11)
C15C 0.0364(14) 0.0324(14) 0.0332(14) -0.0046(11) -0.0009(11) 0.0022(11)
C15D 0.0551(17) 0.0353(15) 0.0360(15) 0.0033(12) 0.0270(13) 0.0108(13)
C15M 0.119(4) 0.052(2) 0.051(2) 0.0242(18) 0.039(2) 0.033(2)
C16A 0.057(2) 0.058(2) 0.0502(19) 0.0173(17) 0.0103(16) 0.0204(17)
C16B 0.0353(14) 0.0378(15) 0.0436(16) 0.0020(12) 0.0166(12) 0.0121(12)
C16C 0.0541(18) 0.0430(17) 0.0371(16) 0.0015(13) 0.0032(14) 0.0061(14)
C16D 0.065(2) 0.0444(19) 0.072(2) 0.0046(17) 0.0334(19) 0.0199(16)
C16M 0.095(3) 0.0391(18) 0.0406(17) 0.0101(14) 0.0178(18) 0.0237(18)
C17A 0.069(2) 0.068(2) 0.047(2) 0.0161(18) 0.0049(17) 0.017(2)
C17B 0.0346(15) 0.0473(18) 0.0563(19) -0.0092(15) 0.0201(14) 0.0043(13)
C17C 0.062(2) 0.0415(18) 0.0487(19) 0.0016(15) -0.0128(17) 0.0118(16)
C17D 0.092(3) 0.046(2) 0.097(3) 0.014(2) 0.058(3) 0.028(2)
C18A 0.065(2) 0.0462(19) 0.056(2) 0.0029(16) 0.0205(18) -0.0025(17)
C18B 0.0346(15) 0.074(2) 0.0472(18) -0.0095(17) 0.0127(14) 0.0177(16)
C18C 0.0412(17) 0.0395(17) 0.063(2) -0.0111(16) -0.0102(16) 0.0062(14)
C18D 0.097(3) 0.0410(19) 0.073(3) -0.0012(17) 0.059(2) 0.012(2)
C19A 0.0503(18) 0.0361(16) 0.063(2) 0.0112(15) 0.0216(16) 0.0034(14)
C19B 0.0452(17) 0.081(3) 0.0429(17) 0.0097(17) 0.0123(14) 0.0309(18)
C19C 0.0393(16) 0.0452(18) 0.061(2) -0.0081(16) 0.0069(15) 0.0034(14)
C19D 0.076(2) 0.052(2) 0.051(2) -0.0032(16) 0.0353(19) -0.0020(18)
C20A 0.0423(15) 0.0354(15) 0.0502(17) 0.0145(13) 0.0160(13) 0.0079(12)
C20B 0.0424(16) 0.0505(18) 0.0467(17) 0.0106(14) 0.0166(13) 0.0201(14)
C20C 0.0418(16) 0.0416(17) 0.0423(16) -0.0003(13) 0.0049(13) 0.0038(13)
C20D 0.0605(19) 0.0428(17) 0.0419(17) 0.0012(14) 0.0260(15) 0.0055(15)
C21A 0.107(4) 0.054(2) 0.065(3) -0.004(2) 0.024(2) -0.002(2)
C21B 0.0375(18) 0.110(4) 0.065(2) -0.023(2) 0.0058(17) 0.013(2)
C21C 0.058(2) 0.058(2) 0.095(3) -0.015(2) -0.019(2) 0.0224(19)
C21D 0.137(4) 0.043(2) 0.129(4) -0.001(2) 0.096(4) 0.013(2)
Cl1 0.1443(16) 0.1306(16) 0.186(2) 0.0029(14) 0.0764(15) -0.0232(13)
C1S 0.069(3) 0.092(3) 0.061(2) 0.007(2) 0.023(2) 0.028(2)
C2S 0.081(3) 0.093(3) 0.054(2) 0.018(2) 0.021(2) 0.055(3)
C3S 0.080(3) 0.101(4) 0.060(3) -0.015(3) 0.030(2) 0.033(3)
C4S 0.138(5) 0.095(4) 0.091(4) 0.008(3) 0.067(4) 0.048(4)
C5S 0.162(6) 0.103(4) 0.078(4) 0.030(3) 0.060(4) 0.084(5)
C6S 0.064(3) 0.170(6) 0.046(2) 0.005(3) 0.0109(19) 0.069(3)

loop_
_atom_type_symbol
_atom_type_description
_atom_type_scat_dispersion_real
_atom_type_scat_dispersion_imag
_atom_type_scat_source
C C 0.0033 0.0016 'International Tables Vol C Tables 4.2.6.8 and 6.1.1.4'
H H 0.0000 0.0000 'International Tables Vol C Tables 4.2.6.8 and 6.1.1.4'
N N 0.0061 0.0033 'International Tables Vol C Tables 4.2.6.8 and 6.1.1.4'
O O 0.0106 0.0060 'International Tables Vol C Tables 4.2.6.8 and 6.1.1.4'
Fe Fe 0.3463 0.8444 'International Tables Vol C Tables 4.2.6.8 and 6.1.1.4'
Cl Cl 0.1484 0.1585 'International Tables Vol C Tables 4.2.6.8 and 6.1.1.4'

loop_
_geom_angle_atom_site_label_1
_geom_angle_atom_site_label_2
_geom_angle_atom_site_label_3
_geom_angle
O1A Fe1 O1 92.85(7)
O1A Fe1 O2 173.12(7)
O1 Fe1 O2 80.27(7)
O1A Fe1 O1B 87.61(7)
O1 Fe1 O1B 93.05(7)
O2 Fe1 O1B 92.67(7)
O1A Fe1 N1N 91.20(8)
O1 Fe1 N1N 94.12(8)
O2 Fe1 N1N 89.36(8)
O1B Fe1 N1N 172.78(8)
O1A Fe1 N2N 93.54(8)
O1 Fe1 N2N 171.61(8)
O2 Fe1 N2N 93.31(7)
O1B Fe1 N2N 92.64(7)
N1N Fe1 N2N 80.32(8)
O1A Fe1 Fe2 132.06(5)
O1 Fe1 Fe2 41.34(5)
O2 Fe1 Fe2 41.29(5)
O1B Fe1 Fe2 82.99(5)
N1N Fe1 Fe2 103.01(6)
N2N Fe1 Fe2 133.64(6)
O2 Fe2 O1 80.39(7)
O2 Fe2 O1C 100.97(7)
O1 Fe2 O1C 92.40(7)
O2 Fe2 O1D 93.50(7)
O1 Fe2 O1D 172.43(7)
O1C Fe2 O1D 93.16(7)
O2 Fe2 O2B 90.35(7)
O1 Fe2 O2B 85.53(7)
O1C Fe2 O2B 168.00(7)
O1D Fe2 O2B 90.07(7)
O2 Fe2 N1M 167.69(8)
O1 Fe2 N1M 96.70(8)
O1C Fe2 N1M 91.06(8)
O1D Fe2 N1M 88.34(8)
O2B Fe2 N1M 77.48(7)
O2 Fe2 Fe1 41.73(5)
O1 Fe2 Fe1 41.02(5)
O1C Fe2 Fe1 109.40(5)
O1D Fe2 Fe1 131.80(5)
O2B Fe2 Fe1 76.52(5)
N1M Fe2 Fe1 131.31(6)
C1M N1M Fe2 121.65(16)
C1N N1N Fe1 110.02(16)
C2M N2M C3M 110.9(2)
C2M N2M C10M 112.0(2)
C3M N2M C10M 110.0(2)
C2N N2N C3N 112.9(2)
C2N N2N Fe1 108.37(15)
C3N N2N Fe1 116.14(15)
C2N N2N O2A 104.48(15)
C3N N2N O2A 126.13(17)
Fe1 N2N O2A 84.98(8)
Fe1 O1 Fe2 97.64(7)
Fe1 O1 O2C 105.91(8)
Fe2 O1 O2C 90.44(7)
C14A O1A Fe1 136.70(17)
C14B O1B Fe1 124.79(15)
C14C O1C Fe2 129.76(16)
C14D O1D Fe2 127.44(16)
Fe2 O2 Fe1 96.97(7)
Fe2 O2 O2D 88.65(7)
Fe1 O2 O2D 142.76(9)
C14A O2A N2N 98.14(16)
C14B O2B Fe2 128.42(15)
C14C O2C O1 98.55(16)
C14D O2D O2 99.67(16)
N1M C1M C2M 111.2(2)
N1N C1N C2N 108.7(2)
C3A C2A C7A 117.5(4)
C3A C2A C1A 120.7(4)
C7A C2A C1A 121.7(4)
C3B C2B C7B 117.6(3)
C3B C2B C1B 120.9(3)
C7B C2B C1B 121.5(3)
C3C C2C C7C 117.9(3)
C3C C2C C1C 121.4(3)
C7C C2C C1C 120.7(3)
C7D C2D C3D 117.7(3)
C7D C2D C1D 120.9(3)
C3D C2D C1D 121.3(3)
N2M C2M C1M 111.5(2)
N2N C2N C1N 109.4(2)
C4A C3A C2A 121.3(4)
C4B C3B C2B 121.3(3)
C4C C3C C2C 121.2(3)
C4D C3D C2D 121.0(3)
N2M C3M C4M 112.0(2)
N2N C3N C4N 113.6(2)
C3A C4A C5A 120.6(3)
C3B C4B C5B 121.2(3)
C3C C4C C5C 120.7(3)
C3D C4D C5D 121.4(3)
C9M C4M C5M 118.2(3)
C9M C4M C3M 120.1(3)
C5M C4M C3M 121.6(3)
C9N C4N C5N 118.5(3)
C9N C4N C3N 119.9(3)
C5N C4N C3N 121.6(3)
C6A C5A C4A 117.7(3)
C6A C5A C8A 121.6(3)
C4A C5A C8A 120.7(3)
C6B C5B C4B 117.6(2)
C6B C5B C8B 122.1(2)
C4B C5B C8B 120.3(2)
C6C C5C C4C 118.0(3)
C6C C5C C8C 122.1(3)
C4C C5C C8C 119.7(3)
C6D C5D C4D 117.4(3)
C6D C5D C8D 122.3(2)
C4D C5D C8D 120.2(3)
C4M C5M C6M 119.9(4)
C4N C5N C6N 119.6(5)
C7A C6A C5A 121.0(3)
C7B C6B C5B 120.6(2)
C7C C6C C5C 120.9(3)
C5D C6D C7D 121.1(3)
C7M C6M C5M 120.0(4)
C7N C6N C5N 119.4(4)
C6A C7A C2A 121.8(3)
C2B C7B C6B 121.7(3)
C6C C7C C2C 121.1(3)
C6D C7D C2D 121.2(3)
C8M C7M C6M 120.7(4)
C8N C7N C6N 121.1(4)
C9A C8A C13A 118.0(3)
C9A C8A C5A 120.1(3)
C13A C8A C5A 121.9(3)
C9B C8B C13B 118.2(2)
C9B C8B C5B 119.4(2)
C13B C8B C5B 122.4(2)
C9C C8C C13C 118.2(3)
C9C C8C C5C 118.2(3)
C13C C8C C5C 123.6(2)
C9D C8D C13D 118.4(3)
C9D C8D C5D 117.6(2)
C13D C8D C5D 124.0(2)
C7M C8M C9M 119.3(4)
C7N C8N C9N 119.6(5)
C10A C9A C8A 121.7(3)
C10B C9B C8B 121.2(3)
C10C C9C C8C 121.2(3)
C10D C9D C8D 121.5(3)
C4M C9M C8M 121.9(4)
C4N C9N C8N 121.7(4)
C9A C10A C11A 120.6(3)
C11B C10B C9B 120.2(3)
C11C C10C C9C 120.6(3)
C9D C10D C11D 119.9(3)
N2M C10M C11M 111.5(3)
C10A C11A C12A 120.2(3)
C10B C11B C12B 120.8(3)
C10C C11C C12C 120.3(3)
C10D C11D C12D 120.9(3)
C12M C11M C16M 118.5(4)
C12M C11M C10M 120.5(3)
C16M C11M C10M 121.0(3)
C13A C12A C11A 118.4(3)
C13A C12A C15A 121.4(3)
C11A C12A C15A 120.2(3)
C11B C12B C13B 118.7(2)
C11B C12B C15B 118.4(2)
C13B C12B C15B 122.9(2)
C11C C12C C13C 119.2(3)
C11C C12C C15C 118.0(3)
C13C C12C C15C 122.7(2)
C11D C12D C13D 119.3(3)
C11D C12D C15D 116.9(3)
C13D C12D C15D 123.8(2)
C13M C12M C11M 121.0(3)
C12A C13A C8A 121.1(3)
C12A C13A C14A 119.4(3)
C8A C13A C14A 119.4(3)
C12B C13B C8B 120.8(2)
C12B C13B C14B 119.0(2)
C8B C13B C14B 120.1(2)
C12C C13C C8C 120.3(2)
C12C C13C C14C 119.8(2)
C8C C13C C14C 119.8(2)
C12D C13D C8D 120.1(2)
C12D C13D C14D 118.8(2)
C8D C13D C14D 120.5(2)
C12M C13M C14M 120.2(4)
O2A C14A O1A 126.1(2)
O2A C14A C13A 119.6(2)
O1A C14A C13A 114.3(2)
O2B C14B O1B 125.6(2)
O2B C14B C13B 119.0(2)
O1B C14B C13B 115.4(2)
O2C C14C O1C 126.1(2)
O2C C14C C13C 118.6(2)
O1C C14C C13C 115.4(2)
O2D C14D O1D 125.4(2)
O2D C14D C13D 116.8(2)
O1D C14D C13D 117.8(2)
C15M C14M C13M 119.7(4)
C16A C15A C20A 117.9(3)
C16A C15A C12A 121.4(3)
C20A C15A C12A 120.7(3)
C16B C15B C20B 118.2(3)
C16B C15B C12B 122.3(3)
C20B C15B C12B 119.5(3)
C20C C15C C16C 117.8(3)
C20C C15C C12C 121.5(3)
C16C C15C C12C 120.4(3)
C20D C15D C16D 118.4(3)
C20D C15D C12D 123.0(3)
C16D C15D C12D 118.4(3)
C14M C15M C16M 120.0(4)
C17A C16A C15A 121.0(3)
C15B C16B C17B 120.4(3)
C17C C16C C15C 121.0(4)
C17D C16D C15D 120.4(4)
C11M C16M C15M 120.5(4)
C16A C17A C18A 121.5(3)
C18B C17B C16B 121.4(3)
C18C C17C C16C 121.2(3)
C18D C17D C16D 121.7(4)
C17A C18A C19A 117.5(3)
C17A C18A C21A 121.7(4)
C19A C18A C21A 120.8(4)
C17B C18B C19B 118.1(3)
C17B C18B C21B 121.8(4)
C19B C18B C21B 120.2(4)
C19C C18C C17C 117.7(3)
C19C C18C C21C 121.5(4)
C17C C18C C21C 120.8(4)
C17D C18D C19D 118.3(3)
C17D C18D C21D 121.0(4)
C19D C18D C21D 120.7(4)
C20A C19A C18A 121.3(3)
C18B C19B C20B 121.1(3)
C18C C19C C20C 121.5(4)
C18D C19D C20D 121.1(4)
C19A C20A C15A 120.8(3)
C19B C20B C15B 120.8(3)
C15C C20C C19C 120.8(3)
C15D C20D C19D 120.2(3)
C2S C1S C6S 118.9(5)
C2S C1S Cl1 118.3(4)
C6S C1S Cl1 122.8(4)
C1S C2S C3S 118.4(4)
C4S C3S C2S 123.1(5)
C3S C4S C5S 119.6(6)
C4S C5S C6S 123.4(5)
C5S C6S C1S 116.5(4)
C16S C11S C12S 120.0
C16S C11S C14T 124.4(9)
C12S C11S C14T 32.2(11)
C16S C11S Cl10 126.1
C12S C11S Cl10 113.8
C14T C11S Cl10 102.7(10)
C16S C11S C13T 91.1(11)
C12S C11S C13T 29.9(11)
C14T C11S C13T 54.2(12)
Cl10 C11S C13T 141.2(12)
C14T C12S C13T 125(3)
C14T C12S C15T 79.5(16)
C13T C12S C15T 151(3)
C14T C12S C13S 108.5(18)
C13T C12S C13S 26(3)
C15T C12S C13S 139.7(9)
C14T C12S C11S 84.0(17)
C13T C12S C11S 99(3)
C15T C12S C11S 99.9(9)
C13S C12S C11S 120.0
C13T C13S C12S 33(3)
C13T C13S C14S 93(3)
C12S C13S C14S 120.0
C13T C13S C12T 84(3)
C12S C13S C12T 104.3(15)
C14S C13S C12T 20.8(15)
C13T C13S C14T 53(3)
C12S C13S C14T 25.3(9)
C14S C13S C14T 118.5(8)
C12T C13S C14T 98.3(17)
C12T C14S C15S 57(3)
C12T C14S C13S 82(3)
C15S C14S C13S 120.0
C12T C14S C11T 87(3)
C15S C14S C11T 40.1(8)
C13S C14S C11T 159.1(8)
C12T C14S C13T 72(3)
C15S C14S C13T 94.9(19)
C13S C14S C13T 26.5(19)
C11T C14S C13T 133(2)
C11T C15S C12T 89.4(17)
C11T C15S C14S 74.8(12)
C12T C15S C14S 20.9(18)
C11T C15S C16S 163.3(12)
C12T C15S C16S 107.0(16)
C14S C15S C16S 120.0
C11S C16S C15S 120.0
C15S C11T C14S 65.1(12)
C15S C11T C12T 50.7(16)
C14S C11T C12T 19.2(14)
C12S C15T C14T 33.2(12)
C12S C14T C15T 67.4(19)
C12S C14T C13T 28.8(19)
C15T C14T C13T 95(3)
C12S C14T C11S 63.8(17)
C15T C14T C11S 89.5(18)
C13T C14T C11S 70(3)
C12S C14T C13S 46.1(14)
C15T C14T C13S 103.7(18)
C13T C14T C13S 22(2)
C11S C14T C13S 90.8(14)
C13S C13T C12S 121(5)
C13S C13T C12T 68(3)
C12S C13T C12T 133(4)
C13S C13T C14T 105(4)
C12S C13T C14T 26.6(15)
C12T C13T C14T 109(3)
C13S C13T C14S 61(2)
C12S C13T C14S 152(4)
C12T C13T C14S 18.6(15)
C14T C13T C14S 127(3)
C13S C13T C11S 152(5)
C12S C13T C11S 51(3)
C12T C13T C11S 97(3)
C14T C13T C11S 55.6(18)
C14S C13T C11S 112(3)
C14S C12T C15S 102(4)
C14S C12T C13S 77(3)
C15S C12T C13S 135(3)
C14S C12T C13T 90(4)
C15S C12T C13T 108(3)
C13S C12T C13T 28(2)
C14S C12T C11T 74(3)
C15S C12T C11T 39.9(11)
C13S C12T C11T 146(3)
C13T C12T C11T 135(3)
C25S Cl21 C24S 50.2(3)
C26S C21S C22S 120.0
C26S C21S Cl20 125.4
C22S C21S Cl20 114.6
C23S C22S C21S 120.0
C22S C23S C24S 120.0
C23S C24S C25S 120.0
C23S C24S Cl21 171.8(3)
C25S C24S Cl21 51.9(3)
C26S C25S C24S 120.0
C26S C25S Cl21 162.0(4)
C24S C25S Cl21 77.9(4)
C21S C26S C25S 120.0

loop_
_geom_bond_atom_site_label_1
_geom_bond_atom_site_label_2
_geom_bond_distance
Fe1 O1A 1.9664(18)
Fe1 O1 1.9726(17)
Fe1 O2 1.9977(17)
Fe1 O1B 2.0106(17)
Fe1 N1N 2.151(2)
Fe1 N2N 2.172(2)
Fe1 Fe2 2.9788(6)
Fe2 O2 1.9805(16)
Fe2 O1 1.9852(17)
Fe2 O1C 2.0045(17)
Fe2 O1D 2.0171(17)
Fe2 O2B 2.1266(16)
Fe2 N1M 2.145(2)
N1M C1M 1.476(3)
N1N C1N 1.485(3)
N2M C2M 1.466(4)
N2M C3M 1.468(4)
N2M C10M 1.469(4)
N2N C2N 1.483(3)
N2N C3N 1.486(3)
N2N O2A 2.891(3)
O1 O2C 2.681(3)
O1A C14A 1.284(3)
O1B C14B 1.268(3)
O1C C14C 1.286(3)
O1D C14D 1.288(3)
O2 O2D 2.668(3)
O2A C14A 1.229(3)
O2B C14B 1.255(3)
O2C C14C 1.230(3)
O2D C14D 1.231(3)
C1A C2A 1.520(6)
C1B C2B 1.510(4)
C1C C2C 1.524(5)
C1D C2D 1.508(4)
C1M C2M 1.526(4)
C1N C2N 1.511(4)
C2A C3A 1.385(5)
C2A C7A 1.387(6)
C2B C3B 1.385(4)
C2B C7B 1.387(4)
C2C C3C 1.391(5)
C2C C7C 1.393(4)
C2D C7D 1.388(5)
C2D C3D 1.391(5)
C3A C4A 1.383(5)
C3B C4B 1.383(4)
C3C C4C 1.386(5)
C3D C4D 1.376(4)
C3M C4M 1.518(4)
C3N C4N 1.509(4)
C4A C5A 1.401(5)
C4B C5B 1.398(4)
C4C C5C 1.395(4)
C4D C5D 1.399(4)
C4M C9M 1.366(5)
C4M C5M 1.369(5)
C4N C9N 1.382(5)
C4N C5N 1.393(5)
C5A C6A 1.388(4)
C5A C8A 1.482(5)
C5B C6B 1.393(4)
C5B C8B 1.488(4)
C5C C6C 1.396(4)
C5C C8C 1.490(4)
C5D C6D 1.387(4)
C5D C8D 1.487(4)
C5M C6M 1.418(6)
C5N C6N 1.412(7)
C6A C7A 1.370(5)
C6B C7B 1.388(4)
C6C C7C 1.382(4)
C6D C7D 1.388(4)
C6M C7M 1.351(7)
C6N C7N 1.385(8)
C7M C8M 1.351(6)
C7N C8N 1.349(8)
C8A C9A 1.397(4)
C8A C13A 1.406(4)
C8B C9B 1.396(4)
C8B C13B 1.409(3)
C8C C9C 1.399(4)
C8C C13C 1.408(4)
C8D C9D 1.406(4)
C8D C13D 1.409(4)
C8M C9M 1.391(5)
C8N C9N 1.386(5)
C9A C10A 1.360(5)
C9B C10B 1.382(4)
C9C C10C 1.372(5)
C9D C10D 1.372(5)
C10A C11A 1.384(5)
C10B C11B 1.379(4)
C10C C11C 1.371(5)
C10D C11D 1.382(5)
C10M C11M 1.498(5)
C11A C12A 1.411(4)
C11B C12B 1.397(4)
C11C C12C 1.398(4)
C11D C12D 1.398(4)
C11M C12M 1.376(5)
C11M C16M 1.381(5)
C12A C13A 1.398(4)
C12A C15A 1.488(4)
C12B C13B 1.408(4)
C12B C15B 1.493(4)
C12C C13C 1.402(4)
C12C C15C 1.494(4)
C12D C13D 1.405(4)
C12D C15D 1.487(4)
C12M C13M 1.372(6)
C13A C14A 1.512(4)
C13B C14B 1.511(3)
C13C C14C 1.515(3)
C13D C14D 1.521(3)
C13M C14M 1.388(6)
C14M C15M 1.351(6)
C15A C16A 1.387(4)
C15A C20A 1.391(4)
C15B C16B 1.387(4)
C15B C20B 1.394(4)
C15C C20C 1.386(5)
C15C C16C 1.389(4)
C15D C20D 1.380(4)
C15D C16D 1.400(5)
C15M C16M 1.401(6)
C16A C17A 1.373(5)
C16B C17B 1.393(4)
C16C C17C 1.389(5)
C16D C17D 1.385(5)
C17A C18A 1.383(6)
C17B C18B 1.382(5)
C17C C18C 1.387(6)
C17D C18D 1.361(6)
C18A C19A 1.391(5)
C18A C21A 1.513(5)
C18B C19B 1.386(5)
C18B C21B 1.518(5)
C18C C19C 1.380(5)
C18C C21C 1.511(5)
C18D C19D 1.390(6)
C18D C21D 1.516(5)
C19A C20A 1.375(5)
C19B C20B 1.387(4)
C19C C20C 1.391(5)
C19D C20D 1.398(5)
Cl1 C1S 1.725(5)
C1S C2S 1.374(6)
C1S C6S 1.432(7)
C2S C3S 1.376(7)
C3S C4S 1.312(7)
C4S C5S 1.313(8)
C5S C6S 1.380(8)
Cl10 C11S 1.6967
C11S C16S 1.3900
C11S C12S 1.3902
C11S C14T 1.54(3)
C11S C13T 1.76(5)
C12S C14T 0.83(3)
C12S C13T 0.89(3)
C12S C15T 1.39(2)
C12S C13S 1.3900
C13S C13T 0.71(5)
C13S C14S 1.3900
C13S C12T 1.41(3)
C13S C14T 1.83(3)
C14S C12T 0.51(4)
C14S C15S 1.3898
C14S C11T 1.48(2)
C14S C13T 1.59(3)
C15S C11T 0.99(2)
C15S C12T 1.19(3)
C15S C16S 1.3902
C11T C12T 1.54(2)
C15T C14T 1.48(2)
C14T C13T 1.52(2)
C13T C12T 1.51(2)
Cl21 C25S 1.423(8)
Cl21 C24S 1.769(9)
Cl20 C21S 1.5306
C21S C26S 1.3899
C21S C22S 1.3901
C22S C23S 1.3899
C23S C24S 1.3900
C24S C25S 1.3901
C25S C26S 1.3900
